data_4035347
loop_
_publ_author_name
'Sharma, Brijesh M.'
'Rathod, Jayant'
'Gonnade, Rajesh G.'
'Kumar, Pradeep'

_publ_section_title
;
 Harnessing Nucleophilicity of Allenol Ester with p-Quinone Methides via
 Gold Catalysis: Application to the Synthesis of Diarylmethine-Substituted
 Enones.
;
_journal_issue 16
_journal_name_full 'The Journal of organic chemistry'
_journal_page_first 9353
_journal_page_last 9363
_journal_paper_doi 10.1021/acs.joc.8b01294
_journal_volume 83
_journal_year 2018
_chemical_formula_moiety 'C34 H36 O2'
_chemical_formula_sum 'C34 H36 O2'
_chemical_formula_weight 476.63
_space_group_crystal_system monoclinic
_space_group_IT_number 14
_space_group_name_Hall '-P 2ybc'
_space_group_name_H-M_alt 'P 1 21/c 1'
_atom_sites_solution_hydrogens mixed
_audit_creation_method SHELXL-2014/7
_cell_angle_alpha 90
_cell_angle_beta 101.0680(10)
_cell_angle_gamma 90
_cell_formula_units_Z 4
_cell_length_a 5.9965(2)
_cell_length_b 35.6863(12)
_cell_length_c 12.4237(4)
_cell_measurement_reflns_used 9448
_cell_measurement_temperature 100(2)
_cell_measurement_theta_max 30.47
_cell_measurement_theta_min 2.28
_cell_volume 2609.13(15)
_computing_cell_refinement 'SAINT (Bruker, 2016)'
_computing_data_collection 'APEX3 (Bruker, 2016)'
_computing_data_reduction 'SAINT (Bruker, 2016)'
_computing_molecular_graphics 'Bruker SHELXTL'
_computing_publication_material 'Bruker SHELXTL'
_computing_structure_refinement 'SHELXL-2014/7 (Sheldrick, 2014)'
_computing_structure_solution 'SHELXS-97 (Sheldrick 2008)'
_diffrn_ambient_temperature 100(2)
_diffrn_detector 'Photon II CPAD Area Detector'
_diffrn_detector_area_resol_mean 7.39
_diffrn_measured_fraction_theta_full 0.999
_diffrn_measured_fraction_theta_max 0.999
_diffrn_measurement_device '\k-geometry diffractometer'
_diffrn_measurement_device_type 'Bruker D8 VENTURE Kappa Duo PHOTON II CPAD'
_diffrn_measurement_method '\f and \w shutterless scans'
_diffrn_radiation_monochromator 'multilayer mirrors'
_diffrn_radiation_type MoK\a
_diffrn_radiation_wavelength 0.71073
_diffrn_reflns_av_R_equivalents 0.0234
_diffrn_reflns_av_unetI/netI 0.0199
_diffrn_reflns_Laue_measured_fraction_full 0.999
_diffrn_reflns_Laue_measured_fraction_max 0.999
_diffrn_reflns_limit_h_max 8
_diffrn_reflns_limit_h_min -7
_diffrn_reflns_limit_k_max 50
_diffrn_reflns_limit_k_min -50
_diffrn_reflns_limit_l_max 17
_diffrn_reflns_limit_l_min -17
_diffrn_reflns_number 38192
_diffrn_reflns_point_group_measured_fraction_full 0.999
_diffrn_reflns_point_group_measured_fraction_max 0.999
_diffrn_reflns_theta_full 25.242
_diffrn_reflns_theta_max 30.509
_diffrn_reflns_theta_min 2.392
_diffrn_source 'micro-focus sealed tube'
_diffrn_source_type 'Incoatech I\mS HB'
_exptl_absorpt_coefficient_mu 0.073
_exptl_absorpt_correction_T_max 0.984
_exptl_absorpt_correction_T_min 0.975
_exptl_absorpt_correction_type multi-scan
_exptl_absorpt_process_details SADABS,BRUKER,2016
_exptl_crystal_colour COLOURLESS
_exptl_crystal_density_diffrn 1.213
_exptl_crystal_description PLATE
_exptl_crystal_F_000 1024
_exptl_crystal_size_max 0.340
_exptl_crystal_size_mid 0.260
_exptl_crystal_size_min 0.080
_refine_diff_density_max 0.435
_refine_diff_density_min -0.231
_refine_diff_density_rms 0.048
_refine_ls_extinction_method none
_refine_ls_goodness_of_fit_ref 1.037
_refine_ls_hydrogen_treatment constr
_refine_ls_matrix_type full
_refine_ls_number_parameters 331
_refine_ls_number_reflns 7973
_refine_ls_number_restraints 0
_refine_ls_restrained_S_all 1.037
_refine_ls_R_factor_all 0.0441
_refine_ls_R_factor_gt 0.0406
_refine_ls_shift/su_max 0.000
_refine_ls_shift/su_mean 0.000
_refine_ls_structure_factor_coef Fsqd
_refine_ls_weighting_details 'w=1/[\s^2^(Fo^2^)+(0.0530P)^2^+1.0021P] where P=(Fo^2^+2Fc^2^)/3'
_refine_ls_weighting_scheme calc
_refine_ls_wR_factor_gt 0.1057
_refine_ls_wR_factor_ref 0.1085
_reflns_Friedel_coverage 0.000
_reflns_number_gt 7295
_reflns_number_total 7973
_reflns_threshold_expression 'I > 2\s(I)'
_cod_data_source_file jo8b01294_si_002.cif
_cod_data_source_block mo_bms_naphthyl
_cod_depositor_comments
;
The following automatic conversions were performed:

data item '_exptl_absorpt_correction_type' value 'MULTI-SCAN' was
changed to 'multi-scan' in accordance with the
/home/data/users/saulius/crontab/automatic-downloads/current/ACS/lib/dictionaries/cif_core.dic
dictionary named 'cif_core.dic' version 2.4.2 last updated on
2011-04-26.

Automatic conversion script
Id: cif_fix_values 6909 2019-04-08 15:41:33Z antanas 
;
_cod_original_sg_symbol_H-M 'P 21/c'
_cod_database_code 4035347
_shelx_shelxl_version_number 2014/7
_shelx_space_group_comment
;
The symmetry employed for this shelxl refinement is uniquely defined
by the following loop, which should always be used as a source of
symmetry information in preference to the above space-group names.
They are only intended as comments.
;
_shelx_estimated_absorpt_t_min 0.975
_shelx_estimated_absorpt_t_max 0.994

loop_
_space_group_symop_operation_xyz
'x, y, z'
'-x, y+1/2, -z+1/2'
'-x, -y, -z'
'x, -y-1/2, z-1/2'

loop_
_atom_site_label
_atom_site_type_symbol
_atom_site_fract_x
_atom_site_fract_y
_atom_site_fract_z
_atom_site_U_iso_or_equiv
_atom_site_adp_type
_atom_site_occupancy
_atom_site_site_symmetry_order
_atom_site_calc_flag
_atom_site_refinement_flags_posn
_atom_site_refinement_flags_adp
O1 O 0.08309(12) 0.02074(2) 0.90721(5) 0.01744(13) Uani 1 1 d . .
H1 H 0.0327 0.0291 0.9610 0.026 Uiso 1 1 d R U
O2 O 0.49022(11) 0.16477(2) 0.66607(6) 0.02010(14) Uani 1 1 d . .
C1 C 0.06682(14) 0.04808(2) 0.82731(7) 0.01205(14) Uani 1 1 d . .
C2 C 0.15669(14) 0.03895(2) 0.73329(7) 0.01215(14) Uani 1 1 d . .
C3 C 0.15484(14) 0.06723(2) 0.65553(7) 0.01234(15) Uani 1 1 d . .
H3A H 0.2192 0.0622 0.5928 0.015 Uiso 1 1 calc R U
C4 C 0.06240(14) 0.10249(2) 0.66629(6) 0.01104(14) Uani 1 1 d . .
C5 C -0.03450(14) 0.10957(2) 0.75717(7) 0.01200(14) Uani 1 1 d . .
H5 H -0.1043 0.1332 0.7629 0.014 Uiso 1 1 calc R U
C6 C -0.03305(14) 0.08314(2) 0.84062(6) 0.01132(14) Uani 1 1 d . .
C7 C 0.24953(15) -0.00034(2) 0.71457(7) 0.01377(15) Uani 1 1 d . .
C8 C 0.45818(16) -0.01034(3) 0.80290(8) 0.01784(17) Uani 1 1 d . .
H8A H 0.5026 -0.0363 0.7930 0.027 Uiso 1 1 calc R U
H8B H 0.4203 -0.0074 0.8758 0.027 Uiso 1 1 calc R U
H8C H 0.5844 0.0064 0.7962 0.027 Uiso 1 1 calc R U
C9 C 0.06093(16) -0.02985(3) 0.71309(8) 0.01931(17) Uani 1 1 d . .
H9A H -0.0710 -0.0232 0.6566 0.029 Uiso 1 1 calc R U
H9B H 0.0163 -0.0305 0.7849 0.029 Uiso 1 1 calc R U
H9C H 0.1177 -0.0546 0.6968 0.029 Uiso 1 1 calc R U
C10 C 0.32726(17) -0.00276(3) 0.60401(8) 0.01918(18) Uani 1 1 d . .
H10A H 0.1989 0.0029 0.5446 0.029 Uiso 1 1 calc R U
H10B H 0.3832 -0.0281 0.5942 0.029 Uiso 1 1 calc R U
H10C H 0.4494 0.0154 0.6027 0.029 Uiso 1 1 calc R U
C11 C -0.12926(15) 0.09368(2) 0.94335(7) 0.01316(15) Uani 1 1 d . .
C12 C -0.31351(16) 0.06641(3) 0.96601(8) 0.01889(17) Uani 1 1 d . .
H12A H -0.3693 0.0746 1.0313 0.028 Uiso 1 1 calc R U
H12B H -0.2489 0.0412 0.9783 0.028 Uiso 1 1 calc R U
H12C H -0.4397 0.0660 0.9028 0.028 Uiso 1 1 calc R U
C13 C 0.06592(17) 0.09633(3) 1.04374(8) 0.0244(2) Uani 1 1 d . .
H13A H 0.1778 0.1147 1.0293 0.037 Uiso 1 1 calc R U
H13B H 0.1390 0.0718 1.0578 0.037 Uiso 1 1 calc R U
H13C H 0.0051 0.1042 1.1080 0.037 Uiso 1 1 calc R U
C14 C -0.2474(2) 0.13207(3) 0.93027(8) 0.0236(2) Uani 1 1 d . .
H14A H -0.3660 0.1320 0.8639 0.035 Uiso 1 1 calc R U
H14B H -0.1355 0.1516 0.9242 0.035 Uiso 1 1 calc R U
H14C H -0.3161 0.1371 0.9943 0.035 Uiso 1 1 calc R U
C15 C 0.06217(14) 0.13197(2) 0.57735(6) 0.01072(14) Uani 1 1 d . .
H15 H 0.2004 0.1272 0.5454 0.013 Uiso 1 1 calc R U
C16 C 0.09137(14) 0.17062(2) 0.62949(6) 0.01074(14) Uani 1 1 d . .
C17 C -0.06762(14) 0.19726(2) 0.61618(7) 0.01387(15) Uani 1 1 d . .
H17A H -0.0330 0.2214 0.6473 0.017 Uiso 1 1 calc R U
H17B H -0.2155 0.1921 0.5756 0.017 Uiso 1 1 calc R U
C18 C 0.32368(14) 0.17883(2) 0.69346(7) 0.01248(14) Uani 1 1 d . .
C19 C 0.35414(14) 0.20496(2) 0.78943(7) 0.01293(15) Uani 1 1 d . .
C20 C 0.20142(16) 0.20587(3) 0.86118(7) 0.01759(17) Uani 1 1 d . .
H20 H 0.0672 0.1911 0.8463 0.021 Uiso 1 1 calc R U
C21 C 0.24511(17) 0.22828(3) 0.95428(8) 0.02114(18) Uani 1 1 d . .
H21 H 0.1435 0.2281 1.0043 0.025 Uiso 1 1 calc R U
C22 C 0.43708(17) 0.25087(3) 0.97432(8) 0.02000(18) Uani 1 1 d . .
H22 H 0.4659 0.2664 1.0377 0.024 Uiso 1 1 calc R U
C23 C 0.58747(16) 0.25087(3) 0.90173(8) 0.01994(18) Uani 1 1 d . .
H23 H 0.7167 0.2668 0.9144 0.024 Uiso 1 1 calc R U
C24 C 0.54801(15) 0.22749(3) 0.81069(7) 0.01704(16) Uani 1 1 d . .
H24 H 0.6535 0.2268 0.7626 0.020 Uiso 1 1 calc R U
C25 C -0.14150(14) 0.12911(2) 0.48296(6) 0.01164(14) Uani 1 1 d . .
C26 C -0.32451(15) 0.10670(2) 0.49048(7) 0.01412(15) Uani 1 1 d . .
H26 H -0.3241 0.0929 0.5559 0.017 Uiso 1 1 calc R U
C27 C -0.51349(15) 0.10370(2) 0.40294(7) 0.01658(16) Uani 1 1 d . .
H27 H -0.6361 0.0876 0.4098 0.020 Uiso 1 1 calc R U
C28 C -0.52083(15) 0.12380(3) 0.30879(7) 0.01752(17) Uani 1 1 d . .
H28 H -0.6488 0.1217 0.2507 0.021 Uiso 1 1 calc R U
C29 C -0.33811(15) 0.14777(2) 0.29740(7) 0.01524(16) Uani 1 1 d . .
C30 C -0.14364(14) 0.15006(2) 0.38377(6) 0.01274(15) Uani 1 1 d . .
C31 C 0.03864(15) 0.17351(2) 0.36781(7) 0.01489(15) Uani 1 1 d . .
H31 H 0.1709 0.1751 0.4237 0.018 Uiso 1 1 calc R U
C32 C 0.02747(17) 0.19401(3) 0.27293(7) 0.01892(17) Uani 1 1 d . .
H32 H 0.1519 0.2094 0.2639 0.023 Uiso 1 1 calc R U
C33 C -0.16771(18) 0.19230(3) 0.18919(7) 0.02146(19) Uani 1 1 d . .
H33 H -0.1756 0.2068 0.1244 0.026 Uiso 1 1 calc R U
C34 C -0.34572(17) 0.16972(3) 0.20134(7) 0.01974(18) Uani 1 1 d . .
H34 H -0.4766 0.1687 0.1446 0.024 Uiso 1 1 calc R U

loop_
_atom_site_aniso_label
_atom_site_aniso_U_11
_atom_site_aniso_U_22
_atom_site_aniso_U_33
_atom_site_aniso_U_23
_atom_site_aniso_U_13
_atom_site_aniso_U_12
O1 0.0259(3) 0.0143(3) 0.0143(3) 0.0061(2) 0.0091(2) 0.0065(2)
O2 0.0134(3) 0.0231(3) 0.0242(3) -0.0072(3) 0.0045(2) 0.0011(2)
C1 0.0140(3) 0.0106(3) 0.0115(3) 0.0028(3) 0.0024(3) 0.0013(3)
C2 0.0135(3) 0.0101(3) 0.0131(3) 0.0009(3) 0.0031(3) 0.0020(3)
C3 0.0150(4) 0.0111(3) 0.0114(3) 0.0005(3) 0.0037(3) 0.0017(3)
C4 0.0129(3) 0.0099(3) 0.0101(3) 0.0012(2) 0.0016(3) 0.0009(3)
C5 0.0146(3) 0.0097(3) 0.0119(3) -0.0001(3) 0.0031(3) 0.0012(3)
C6 0.0130(3) 0.0109(3) 0.0103(3) -0.0002(3) 0.0027(3) 0.0007(3)
C7 0.0173(4) 0.0097(3) 0.0149(4) 0.0012(3) 0.0046(3) 0.0030(3)
C8 0.0183(4) 0.0158(4) 0.0195(4) 0.0024(3) 0.0038(3) 0.0056(3)
C9 0.0221(4) 0.0125(4) 0.0238(4) -0.0004(3) 0.0057(3) -0.0007(3)
C10 0.0282(5) 0.0142(4) 0.0173(4) 0.0002(3) 0.0095(3) 0.0059(3)
C11 0.0168(4) 0.0130(3) 0.0103(3) -0.0004(3) 0.0043(3) -0.0001(3)
C12 0.0191(4) 0.0168(4) 0.0231(4) 0.0005(3) 0.0100(3) -0.0008(3)
C13 0.0219(4) 0.0372(5) 0.0136(4) -0.0061(4) 0.0023(3) -0.0033(4)
C14 0.0398(6) 0.0145(4) 0.0214(4) 0.0012(3) 0.0181(4) 0.0066(4)
C15 0.0131(3) 0.0095(3) 0.0095(3) 0.0006(2) 0.0021(3) 0.0011(3)
C16 0.0128(3) 0.0104(3) 0.0091(3) 0.0007(2) 0.0025(3) -0.0004(3)
C17 0.0153(4) 0.0122(3) 0.0138(3) 0.0002(3) 0.0022(3) 0.0015(3)
C18 0.0133(3) 0.0118(3) 0.0123(3) 0.0004(3) 0.0022(3) -0.0005(3)
C19 0.0135(3) 0.0125(3) 0.0122(3) -0.0006(3) 0.0010(3) 0.0003(3)
C20 0.0180(4) 0.0195(4) 0.0160(4) -0.0028(3) 0.0050(3) -0.0055(3)
C21 0.0220(4) 0.0264(5) 0.0165(4) -0.0052(3) 0.0073(3) -0.0051(4)
C22 0.0212(4) 0.0217(4) 0.0163(4) -0.0057(3) 0.0016(3) -0.0019(3)
C23 0.0166(4) 0.0216(4) 0.0209(4) -0.0062(3) 0.0018(3) -0.0053(3)
C24 0.0143(4) 0.0192(4) 0.0178(4) -0.0034(3) 0.0037(3) -0.0025(3)
C25 0.0142(3) 0.0100(3) 0.0103(3) -0.0010(3) 0.0015(3) 0.0019(3)
C26 0.0163(4) 0.0123(3) 0.0137(3) -0.0016(3) 0.0026(3) 0.0001(3)
C27 0.0148(4) 0.0159(4) 0.0186(4) -0.0049(3) 0.0021(3) -0.0006(3)
C28 0.0162(4) 0.0194(4) 0.0151(4) -0.0055(3) -0.0017(3) 0.0027(3)
C29 0.0184(4) 0.0156(4) 0.0108(3) -0.0025(3) 0.0006(3) 0.0044(3)
C30 0.0165(4) 0.0115(3) 0.0100(3) -0.0007(3) 0.0020(3) 0.0027(3)
C31 0.0184(4) 0.0142(4) 0.0123(3) 0.0010(3) 0.0034(3) 0.0019(3)
C32 0.0259(4) 0.0172(4) 0.0146(4) 0.0028(3) 0.0063(3) 0.0020(3)
C33 0.0322(5) 0.0205(4) 0.0115(4) 0.0037(3) 0.0037(3) 0.0057(4)
C34 0.0257(4) 0.0212(4) 0.0106(3) -0.0005(3) -0.0008(3) 0.0066(3)

loop_
_atom_type_symbol
_atom_type_description
_atom_type_scat_dispersion_real
_atom_type_scat_dispersion_imag
_atom_type_scat_source
C C 0.0033 0.0016 'International Tables Vol C Tables 4.2.6.8 and 6.1.1.4'
H H 0.0000 0.0000 'International Tables Vol C Tables 4.2.6.8 and 6.1.1.4'
O O 0.0106 0.0060 'International Tables Vol C Tables 4.2.6.8 and 6.1.1.4'

loop_
_geom_angle_atom_site_label_1
_geom_angle_atom_site_label_2
_geom_angle_atom_site_label_3
_geom_angle
C1 O1 H1 109.5
O1 C1 C6 121.01(7)
O1 C1 C2 116.42(7)
C6 C1 C2 122.57(7)
C3 C2 C1 116.83(7)
C3 C2 C7 120.53(7)
C1 C2 C7 122.63(7)
C4 C3 C2 122.52(7)
C4 C3 H3A 118.7
C2 C3 H3A 118.7
C5 C4 C3 118.64(7)
C5 C4 C15 121.40(7)
C3 C4 C15 119.93(7)
C4 C5 C6 122.36(7)
C4 C5 H5 118.8
C6 C5 H5 118.8
C5 C6 C1 116.95(7)
C5 C6 C11 119.83(7)
C1 C6 C11 123.17(7)
C10 C7 C8 106.26(7)
C10 C7 C2 111.49(7)
C8 C7 C2 111.76(7)
C10 C7 C9 107.38(7)
C8 C7 C9 110.10(7)
C2 C7 C9 109.71(7)
C7 C8 H8A 109.5
C7 C8 H8B 109.5
H8A C8 H8B 109.5
C7 C8 H8C 109.5
H8A C8 H8C 109.5
H8B C8 H8C 109.5
C7 C9 H9A 109.5
C7 C9 H9B 109.5
H9A C9 H9B 109.5
C7 C9 H9C 109.5
H9A C9 H9C 109.5
H9B C9 H9C 109.5
C7 C10 H10A 109.5
C7 C10 H10B 109.5
H10A C10 H10B 109.5
C7 C10 H10C 109.5
H10A C10 H10C 109.5
H10B C10 H10C 109.5
C14 C11 C12 104.52(7)
C14 C11 C13 107.09(8)
C12 C11 C13 110.58(7)
C14 C11 C6 111.56(7)
C12 C11 C6 113.10(7)
C13 C11 C6 109.73(7)
C11 C12 H12A 109.5
C11 C12 H12B 109.5
H12A C12 H12B 109.5
C11 C12 H12C 109.5
H12A C12 H12C 109.5
H12B C12 H12C 109.5
C11 C13 H13A 109.5
C11 C13 H13B 109.5
H13A C13 H13B 109.5
C11 C13 H13C 109.5
H13A C13 H13C 109.5
H13B C13 H13C 109.5
C11 C14 H14A 109.5
C11 C14 H14B 109.5
H14A C14 H14B 109.5
C11 C14 H14C 109.5
H14A C14 H14C 109.5
H14B C14 H14C 109.5
C16 C15 C4 109.46(6)
C16 C15 C25 113.46(6)
C4 C15 C25 113.58(7)
C16 C15 H15 106.6
C4 C15 H15 106.6
C25 C15 H15 106.6
C17 C16 C18 119.83(7)
C17 C16 C15 124.95(7)
C18 C16 C15 115.08(7)
C16 C17 H17A 120.0
C16 C17 H17B 120.0
H17A C17 H17B 120.0
O2 C18 C16 119.96(7)
O2 C18 C19 119.73(7)
C16 C18 C19 120.29(7)
C20 C19 C24 119.37(8)
C20 C19 C18 121.90(8)
C24 C19 C18 118.63(7)
C21 C20 C19 120.20(8)
C21 C20 H20 119.9
C19 C20 H20 119.9
C22 C21 C20 120.07(9)
C22 C21 H21 120.0
C20 C21 H21 120.0
C21 C22 C23 120.12(8)
C21 C22 H22 119.9
C23 C22 H22 119.9
C24 C23 C22 119.81(8)
C24 C23 H23 120.1
C22 C23 H23 120.1
C23 C24 C19 120.36(8)
C23 C24 H24 119.8
C19 C24 H24 119.8
C26 C25 C30 118.95(7)
C26 C25 C15 121.20(7)
C30 C25 C15 119.85(7)
C25 C26 C27 121.54(8)
C25 C26 H26 119.2
C27 C26 H26 119.2
C28 C27 C26 120.50(8)
C28 C27 H27 119.7
C26 C27 H27 119.7
C27 C28 C29 120.25(8)
C27 C28 H28 119.9
C29 C28 H28 119.9
C28 C29 C34 121.02(8)
C28 C29 C30 119.66(8)
C34 C29 C30 119.32(8)
C31 C30 C29 117.92(7)
C31 C30 C25 123.02(7)
C29 C30 C25 119.05(8)
C32 C31 C30 121.32(8)
C32 C31 H31 119.3
C30 C31 H31 119.3
C31 C32 C33 120.35(9)
C31 C32 H32 119.8
C33 C32 H32 119.8
C34 C33 C32 119.90(8)
C34 C33 H33 120.0
C32 C33 H33 120.0
C33 C34 C29 121.14(8)
C33 C34 H34 119.4
C29 C34 H34 119.4

loop_
_geom_bond_atom_site_label_1
_geom_bond_atom_site_label_2
_geom_bond_distance
O1 C1 1.3817(10)
O1 H1 0.8400
O2 C18 1.2227(10)
C1 C6 1.4105(11)
C1 C2 1.4152(11)
C2 C3 1.3957(11)
C2 C7 1.5425(11)
C3 C4 1.3915(11)
C3 H3A 0.9500
C4 C5 1.3887(11)
C4 C15 1.5255(11)
C5 C6 1.4005(11)
C5 H5 0.9500
C6 C11 1.5447(11)
C7 C10 1.5352(12)
C7 C8 1.5395(12)
C7 C9 1.5431(13)
C8 H8A 0.9800
C8 H8B 0.9800
C8 H8C 0.9800
C9 H9A 0.9800
C9 H9B 0.9800
C9 H9C 0.9800
C10 H10A 0.9800
C10 H10B 0.9800
C10 H10C 0.9800
C11 C14 1.5365(12)
C11 C12 1.5383(12)
C11 C13 1.5407(13)
C12 H12A 0.9800
C12 H12B 0.9800
C12 H12C 0.9800
C13 H13A 0.9800
C13 H13B 0.9800
C13 H13C 0.9800
C14 H14A 0.9800
C14 H14B 0.9800
C14 H14C 0.9800
C15 C16 1.5198(11)
C15 C25 1.5255(11)
C15 H15 1.0000
C16 C17 1.3340(11)
C16 C18 1.4943(11)
C17 H17A 0.9500
C17 H17B 0.9500
C18 C19 1.4971(11)
C19 C20 1.3957(12)
C19 C24 1.3962(12)
C20 C21 1.3892(12)
C20 H20 0.9500
C21 C22 1.3882(13)
C21 H21 0.9500
C22 C23 1.3924(13)
C22 H22 0.9500
C23 C24 1.3889(12)
C23 H23 0.9500
C24 H24 0.9500
C25 C26 1.3755(12)
C25 C30 1.4393(11)
C26 C27 1.4161(12)
C26 H26 0.9500
C27 C28 1.3657(13)
C27 H27 0.9500
C28 C29 1.4183(13)
C28 H28 0.9500
C29 C34 1.4209(12)
C29 C30 1.4274(12)
C30 C31 1.4205(12)
C31 C32 1.3779(12)
C31 H31 0.9500
C32 C33 1.4101(13)
C32 H32 0.9500
C33 C34 1.3688(15)
C33 H33 0.9500
C34 H34 0.9500

loop_
_geom_torsion_atom_site_label_1
_geom_torsion_atom_site_label_2
_geom_torsion_atom_site_label_3
_geom_torsion_atom_site_label_4
_geom_torsion
O1 C1 C2 C3 -175.83(7)
C6 C1 C2 C3 3.69(12)
O1 C1 C2 C7 5.20(12)
C6 C1 C2 C7 -175.27(8)
C1 C2 C3 C4 -2.30(12)
C7 C2 C3 C4 176.69(8)
C2 C3 C4 C5 -0.93(13)
C2 C3 C4 C15 -178.97(7)
C3 C4 C5 C6 3.01(12)
C15 C4 C5 C6 -178.98(7)
C4 C5 C6 C1 -1.67(12)
C4 C5 C6 C11 175.87(8)
O1 C1 C6 C5 177.72(7)
C2 C1 C6 C5 -1.79(12)
O1 C1 C6 C11 0.26(12)
C2 C1 C6 C11 -179.24(8)
C3 C2 C7 C10 -1.20(11)
C1 C2 C7 C10 177.73(8)
C3 C2 C7 C8 117.56(9)
C1 C2 C7 C8 -63.51(10)
C3 C2 C7 C9 -120.02(9)
C1 C2 C7 C9 58.91(10)
C5 C6 C11 C14 8.05(11)
C1 C6 C11 C14 -174.57(8)
C5 C6 C11 C12 125.54(8)
C1 C6 C11 C12 -57.08(11)
C5 C6 C11 C13 -110.47(9)
C1 C6 C11 C13 66.91(10)
C5 C4 C15 C16 35.70(10)
C3 C4 C15 C16 -146.31(8)
C5 C4 C15 C25 -92.24(9)
C3 C4 C15 C25 85.74(9)
C4 C15 C16 C17 -112.17(9)
C25 C15 C16 C17 15.84(11)
C4 C15 C16 C18 72.10(8)
C25 C15 C16 C18 -159.89(7)
C17 C16 C18 O2 -144.50(9)
C15 C16 C18 O2 31.47(11)
C17 C16 C18 C19 33.98(11)
C15 C16 C18 C19 -150.05(7)
O2 C18 C19 C20 -143.98(9)
C16 C18 C19 C20 37.53(12)
O2 C18 C19 C24 32.38(12)
C16 C18 C19 C24 -146.10(8)
C24 C19 C20 C21 -1.60(14)
C18 C19 C20 C21 174.74(9)
C19 C20 C21 C22 2.23(15)
C20 C21 C22 C23 -0.59(15)
C21 C22 C23 C24 -1.67(15)
C22 C23 C24 C19 2.30(15)
C20 C19 C24 C23 -0.67(14)
C18 C19 C24 C23 -177.13(8)
C16 C15 C25 C26 -114.12(8)
C4 C15 C25 C26 11.73(11)
C16 C15 C25 C30 66.03(9)
C4 C15 C25 C30 -168.12(7)
C30 C25 C26 C27 0.29(12)
C15 C25 C26 C27 -179.56(7)
C25 C26 C27 C28 -1.40(13)
C26 C27 C28 C29 0.42(13)
C27 C28 C29 C34 -178.17(8)
C27 C28 C29 C30 1.61(13)
C28 C29 C30 C31 178.12(8)
C34 C29 C30 C31 -2.10(12)
C28 C29 C30 C25 -2.66(12)
C34 C29 C30 C25 177.11(8)
C26 C25 C30 C31 -179.11(8)
C15 C25 C30 C31 0.74(12)
C26 C25 C30 C29 1.72(12)
C15 C25 C30 C29 -178.43(7)
C29 C30 C31 C32 1.14(12)
C25 C30 C31 C32 -178.04(8)
C30 C31 C32 C33 0.43(14)
C31 C32 C33 C34 -1.04(14)
C32 C33 C34 C29 0.04(14)
C28 C29 C34 C33 -178.67(9)
C30 C29 C34 C33 1.55(13)
